data_7214552
loop_
_publ_author_name
'He, Xiang'
'Lu, Xiao-Peng'
'Tian, Yu-Yang'
'Li, Ming-Xing'
'Zhu, Shourong'
'Xing, Feifei'
'Morris, Russell E.'

_publ_section_title
;
 Controlling interpenetration in metal--organic frameworks by tuning the
 conformations of flexible bis(triazole) ligands
;
_journal_issue 45
_journal_name_full CrystEngComm
_journal_page_first 9437
_journal_paper_doi 10.1039/c3ce40445e
_journal_volume 15
_journal_year 2013
_chemical_formula_sum 'C60 H46 N12 O10 Zn2'
_chemical_formula_weight 1225.83
_chemical_name_systematic
;
?
;
_space_group_IT_number 2
_symmetry_cell_setting triclinic
_symmetry_space_group_name_Hall '-P 1'
_symmetry_space_group_name_H-M 'P -1'
_atom_sites_solution_hydrogens geom
_atom_sites_solution_primary direct
_atom_sites_solution_secondary difmap
_audit_creation_method SHELXL-97
_cell_angle_alpha 114.531(2)
_cell_angle_beta 100.790(2)
_cell_angle_gamma 92.305(2)
_cell_formula_units_Z 1
_cell_length_a 10.1203(19)
_cell_length_b 12.479(2)
_cell_length_c 12.856(2)
_cell_measurement_temperature 296(2)
_cell_volume 1438.2(4)
_computing_structure_refinement 'SHELXL-97 (Sheldrick, 2008)'
_computing_structure_solution 'SHELXS-97 (Sheldrick, 2008)'
_diffrn_ambient_temperature 296(2)
_diffrn_measured_fraction_theta_full 0.976
_diffrn_measured_fraction_theta_max 0.976
_diffrn_radiation_monochromator graphite
_diffrn_radiation_source 'fine-focus sealed tube'
_diffrn_radiation_type MoK\a
_diffrn_radiation_wavelength 0.71073
_diffrn_reflns_av_R_equivalents 0.0302
_diffrn_reflns_av_sigmaI/netI 0.0703
_diffrn_reflns_limit_h_max 12
_diffrn_reflns_limit_h_min -9
_diffrn_reflns_limit_k_max 14
_diffrn_reflns_limit_k_min -14
_diffrn_reflns_limit_l_max 15
_diffrn_reflns_limit_l_min -14
_diffrn_reflns_number 7217
_diffrn_reflns_theta_full 25.00
_diffrn_reflns_theta_max 25.00
_diffrn_reflns_theta_min 1.92
_exptl_absorpt_coefficient_mu 0.904
_exptl_absorpt_correction_T_max 0.9734
_exptl_absorpt_correction_T_min 0.9151
_exptl_absorpt_correction_type multi-scan
_exptl_absorpt_process_details 'SADABS (Sheldrick,1996)'
_exptl_crystal_density_diffrn 1.415
_exptl_crystal_density_method 'not measured'
_exptl_crystal_F_000 630
_exptl_crystal_size_max 0.10
_exptl_crystal_size_mid 0.07
_exptl_crystal_size_min 0.03
_refine_diff_density_max 2.093
_refine_diff_density_min -0.811
_refine_diff_density_rms 0.127
_refine_ls_extinction_coef 0.010(3)
_refine_ls_extinction_expression Fc^*^=kFc[1+0.001xFc^2^\l^3^/sin(2\q)]^-1/4^
_refine_ls_extinction_method SHELXL
_refine_ls_goodness_of_fit_ref 1.101
_refine_ls_hydrogen_treatment mixed
_refine_ls_matrix_type full
_refine_ls_number_parameters 380
_refine_ls_number_reflns 4942
_refine_ls_number_restraints 603
_refine_ls_restrained_S_all 1.075
_refine_ls_R_factor_all 0.1170
_refine_ls_R_factor_gt 0.0806
_refine_ls_shift/su_max 0.000
_refine_ls_shift/su_mean 0.000
_refine_ls_structure_factor_coef Fsqd
_refine_ls_weighting_details 'calc w=1/[\s^2^(Fo^2^)+(0.1570P)^2^+0.9338P] where P=(Fo^2^+2Fc^2^)/3'
_refine_ls_weighting_scheme calc
_refine_ls_wR_factor_gt 0.2360
_refine_ls_wR_factor_ref 0.2581
_reflns_number_gt 3381
_reflns_number_total 4942
_reflns_threshold_expression >2sigma(I)
_cod_data_source_file c3ce40445e.txt
_cod_data_source_block d
_cod_original_sg_symbol_H-M P-1
_cod_database_code 7214552

loop_
_symmetry_equiv_pos_as_xyz
'x, y, z'
'-x, -y, -z'

loop_
_atom_site_label
_atom_site_type_symbol
_atom_site_fract_x
_atom_site_fract_y
_atom_site_fract_z
_atom_site_U_iso_or_equiv
_atom_site_adp_type
_atom_site_occupancy
_atom_site_symmetry_multiplicity
_atom_site_calc_flag
_atom_site_refinement_flags
C1 C 0.2588(6) 0.6759(6) 0.1626(6) 0.0327(12) Uani 1 1 d U
C2 C 0.1272(6) 0.6119(6) 0.1572(5) 0.0319(12) Uani 1 1 d U
C3 C 0.0132(6) 0.6708(6) 0.1657(5) 0.0318(12) Uani 1 1 d U
H3 H 0.0183 0.7505 0.1747 0.038 Uiso 1 1 calc R
C4 C -0.1079(6) 0.6112(6) 0.1607(5) 0.0314(12) Uani 1 1 d U
C5 C -0.2304(6) 0.6772(6) 0.1697(6) 0.0355(13) Uani 1 1 d U
C6 C -0.1175(6) 0.4953(5) 0.1463(6) 0.0332(12) Uani 1 1 d U
H6 H -0.2008 0.4562 0.1449 0.040 Uiso 1 1 calc R
C7 C -0.0037(6) 0.4360(6) 0.1337(6) 0.0340(12) Uani 1 1 d U
C8 C 0.1183(6) 0.4944(6) 0.1398(5) 0.0325(12) Uani 1 1 d U
H8 H 0.1960 0.4541 0.1322 0.039 Uiso 1 1 calc R
C9 C 0.0887(7) 0.2524(6) 0.0826(7) 0.0447(14) Uani 1 1 d U
H9A H 0.1661 0.2793 0.1513 0.054 Uiso 1 1 calc R
H9B H 0.1192 0.2647 0.0191 0.054 Uiso 1 1 calc R
C10 C 0.0392(7) 0.1217(6) 0.0416(7) 0.0474(16) Uani 1 1 d DU
C13 C 1.6049(8) 1.2387(7) 0.0615(7) 0.0531(18) Uani 1 1 d U
H13 H 1.6460 1.1708 0.0213 0.064 Uiso 1 1 calc R
C14 C 1.4931(7) 1.3826(6) 0.0925(6) 0.0392(14) Uani 1 1 d U
H14 H 1.4392 1.4404 0.0843 0.047 Uiso 1 1 calc R
C15 C 1.5358(8) 1.4637(7) 0.3118(6) 0.0495(15) Uani 1 1 d U
H15A H 1.5214 1.5422 0.3131 0.059 Uiso 1 1 calc R
H15B H 1.6218 1.4741 0.3685 0.059 Uiso 1 1 calc R
C16 C 1.4214(7) 1.4204(7) 0.3492(6) 0.0443(14) Uani 1 1 d U
C17 C 1.3126(8) 1.4866(7) 0.3700(6) 0.0484(15) Uani 1 1 d U
H17 H 1.3147 1.5605 0.3651 0.058 Uiso 1 1 calc R
C18 C 0.6662(8) 0.9575(7) 0.3596(7) 0.0598(19) Uani 1 1 d U
H18 H 0.7520 0.9303 0.3534 0.072 Uiso 1 1 calc R
C19 C 0.4613(9) 0.9709(8) 0.3295(7) 0.064(2) Uani 1 1 d U
H19 H 0.3666 0.9509 0.2963 0.077 Uiso 1 1 calc R
C20 C 0.7472(8) 1.1578(8) 0.5341(7) 0.0626(18) Uani 1 1 d U
H20A H 0.7853 1.1306 0.5943 0.075 Uiso 1 1 calc R
H20B H 0.6979 1.2256 0.5710 0.075 Uiso 1 1 calc R
C21 C 0.8626(8) 1.1998(7) 0.4946(7) 0.0566(17) Uani 1 1 d U
C22 C 0.9929(8) 1.1930(7) 0.5441(7) 0.0577(16) Uani 1 1 d U
H22 H 1.0085 1.1570 0.5967 0.069 Uiso 1 1 calc R
C23 C 1.0999(8) 1.2386(7) 0.5171(7) 0.0554(15) Uani 1 1 d U
H23 H 1.1898 1.2344 0.5521 0.066 Uiso 1 1 calc R
C24 C 1.0797(8) 1.2917(7) 0.4383(6) 0.0495(14) Uani 1 1 d U
C25 C 0.9469(8) 1.2945(7) 0.3867(7) 0.0563(16) Uani 1 1 d U
H25 H 0.9298 1.3288 0.3326 0.068 Uiso 1 1 calc R
C26 C 0.8398(8) 1.2472(7) 0.4145(7) 0.0584(17) Uani 1 1 d U
H26 H 0.7493 1.2475 0.3777 0.070 Uiso 1 1 calc R
C27 C 1.1986(7) 1.3393(7) 0.4106(6) 0.0456(14) Uani 1 1 d U
C28 C 1.3079(8) 1.2757(7) 0.3925(6) 0.0514(15) Uani 1 1 d U
H28 H 1.3085 1.2043 0.4021 0.062 Uiso 1 1 calc R
C29 C 1.4173(8) 1.3162(7) 0.3601(6) 0.0494(15) Uani 1 1 d U
H29 H 1.4901 1.2702 0.3453 0.059 Uiso 1 1 calc R
C30 C 1.2013(8) 1.4440(7) 0.3979(6) 0.0481(14) Uani 1 1 d U
H30 H 1.1261 1.4875 0.4083 0.058 Uiso 1 1 calc R
N1 N 1.5240(5) 1.2934(5) 0.0053(5) 0.0411(14) Uani 1 1 d .
N2 N 1.6201(7) 1.2891(7) 0.1760(6) 0.0636(19) Uani 1 1 d .
N3 N 1.5475(6) 1.3809(5) 0.1931(5) 0.0432(14) Uani 1 1 d .
N4 N 0.5533(6) 0.8958(5) 0.2912(5) 0.0458(15) Uani 1 1 d .
N5 N 0.5170(8) 1.0761(7) 0.4186(7) 0.076(2) Uani 1 1 d .
N6 N 0.6509(6) 1.0609(5) 0.4380(5) 0.0507(16) Uani 1 1 d .
O1 O 0.3656(4) 0.6276(4) 0.1716(4) 0.0392(11) Uani 1 1 d .
O2 O 0.2616(5) 0.7744(4) 0.1593(5) 0.0504(13) Uani 1 1 d .
O3 O -0.2207(5) 0.7776(5) 0.1725(6) 0.0619(16) Uani 1 1 d .
O4 O -0.3406(4) 0.6259(4) 0.1715(5) 0.0460(12) Uani 1 1 d .
O5 O -0.0217(4) 0.3188(4) 0.1138(4) 0.0431(12) Uani 1 1 d .
Zn1 Zn 0.51615(7) 0.72848(7) 0.16280(7) 0.0352(3) Uani 1 1 d .
C11 C -0.0767(11) 0.0689(9) -0.0411(10) 0.096(3) Uani 1 1 d DU
H11A H -0.1313 0.1145 -0.0709 0.115 Uiso 1 1 calc R
C12 C 0.1165(11) 0.0551(8) 0.0834(10) 0.093(3) Uani 1 1 d DU
H12A H 0.1980 0.0919 0.1414 0.111 Uiso 1 1 calc R

loop_
_atom_site_aniso_label
_atom_site_aniso_U_11
_atom_site_aniso_U_22
_atom_site_aniso_U_33
_atom_site_aniso_U_23
_atom_site_aniso_U_13
_atom_site_aniso_U_12
C1 0.024(3) 0.033(3) 0.042(3) 0.017(2) 0.008(2) 0.005(2)
C2 0.023(2) 0.033(3) 0.037(3) 0.013(2) 0.006(2) 0.003(2)
C3 0.026(2) 0.032(3) 0.037(3) 0.014(2) 0.007(2) 0.003(2)
C4 0.021(2) 0.035(3) 0.036(3) 0.014(2) 0.007(2) 0.003(2)
C5 0.027(3) 0.036(3) 0.042(3) 0.015(2) 0.008(2) 0.006(2)
C6 0.023(2) 0.032(3) 0.044(3) 0.015(2) 0.009(2) 0.000(2)
C7 0.029(2) 0.031(2) 0.044(3) 0.018(2) 0.009(2) 0.002(2)
C8 0.025(2) 0.033(3) 0.041(3) 0.017(2) 0.006(2) 0.004(2)
C9 0.038(3) 0.033(3) 0.064(3) 0.024(2) 0.006(3) 0.005(2)
C10 0.043(3) 0.033(3) 0.065(4) 0.026(3) 0.001(3) 0.003(3)
C13 0.053(4) 0.053(4) 0.060(4) 0.028(3) 0.017(3) 0.019(3)
C14 0.032(3) 0.040(3) 0.049(3) 0.022(3) 0.010(3) 0.003(3)
C15 0.046(3) 0.053(3) 0.046(3) 0.021(3) 0.007(3) -0.005(3)
C16 0.041(3) 0.049(3) 0.041(3) 0.021(2) 0.004(2) -0.002(2)
C17 0.048(3) 0.048(3) 0.047(3) 0.021(2) 0.004(3) -0.001(3)
C18 0.044(3) 0.054(4) 0.065(4) 0.007(3) 0.021(3) -0.004(3)
C19 0.048(4) 0.060(4) 0.070(4) 0.015(3) 0.010(3) 0.007(3)
C20 0.053(3) 0.061(3) 0.060(3) 0.011(3) 0.020(3) -0.014(3)
C21 0.048(3) 0.056(3) 0.053(3) 0.010(3) 0.017(3) -0.009(3)
C22 0.054(3) 0.062(3) 0.054(3) 0.023(3) 0.012(3) -0.005(3)
C23 0.051(3) 0.061(3) 0.053(3) 0.024(2) 0.012(2) -0.002(3)
C24 0.044(3) 0.053(3) 0.049(3) 0.021(2) 0.011(2) -0.001(2)
C25 0.048(3) 0.059(3) 0.057(3) 0.021(2) 0.009(3) 0.001(3)
C26 0.046(3) 0.060(3) 0.060(3) 0.016(3) 0.014(3) -0.005(3)
C27 0.042(3) 0.051(3) 0.045(3) 0.022(2) 0.010(2) -0.002(2)
C28 0.048(3) 0.051(3) 0.054(3) 0.024(2) 0.006(3) 0.004(3)
C29 0.043(3) 0.054(3) 0.053(3) 0.024(2) 0.014(3) 0.005(3)
C30 0.043(3) 0.051(3) 0.049(3) 0.021(2) 0.007(2) 0.005(2)
N1 0.032(3) 0.037(3) 0.054(4) 0.018(3) 0.015(3) 0.007(2)
N2 0.058(4) 0.079(5) 0.071(5) 0.048(4) 0.013(4) 0.021(4)
N3 0.034(3) 0.050(4) 0.050(4) 0.027(3) 0.008(3) 0.002(3)
N4 0.031(3) 0.040(3) 0.062(4) 0.016(3) 0.015(3) 0.001(3)
N5 0.061(5) 0.049(5) 0.094(6) 0.007(4) 0.015(4) 0.008(4)
N6 0.040(3) 0.046(4) 0.055(4) 0.009(3) 0.017(3) -0.006(3)
O1 0.021(2) 0.040(3) 0.061(3) 0.026(2) 0.009(2) 0.0090(19)
O2 0.034(3) 0.039(3) 0.089(4) 0.038(3) 0.014(3) 0.003(2)
O3 0.037(3) 0.049(3) 0.122(5) 0.051(3) 0.033(3) 0.019(2)
O4 0.016(2) 0.051(3) 0.078(3) 0.031(3) 0.019(2) 0.005(2)
O5 0.032(2) 0.029(2) 0.073(3) 0.025(2) 0.015(2) 0.0057(19)
Zn1 0.0225(4) 0.0343(5) 0.0494(5) 0.0175(4) 0.0108(3) 0.0025(3)
C11 0.078(5) 0.061(4) 0.111(5) 0.019(4) -0.017(4) 0.001(4)
C12 0.077(5) 0.061(4) 0.110(5) 0.022(4) -0.012(4) 0.000(4)

loop_
_atom_type_symbol
_atom_type_description
_atom_type_scat_dispersion_real
_atom_type_scat_dispersion_imag
_atom_type_scat_source
C C 0.0033 0.0016 'International Tables Vol C Tables 4.2.6.8 and 6.1.1.4'
H H 0.0000 0.0000 'International Tables Vol C Tables 4.2.6.8 and 6.1.1.4'
N N 0.0061 0.0033 'International Tables Vol C Tables 4.2.6.8 and 6.1.1.4'
O O 0.0106 0.0060 'International Tables Vol C Tables 4.2.6.8 and 6.1.1.4'
Zn Zn 0.2839 1.4301 'International Tables Vol C Tables 4.2.6.8 and 6.1.1.4'

loop_
_geom_angle_atom_site_label_1
_geom_angle_atom_site_label_2
_geom_angle_atom_site_label_3
_geom_angle
_geom_angle_site_symmetry_1
_geom_angle_site_symmetry_3
O2 C1 O1 121.7(6) . .
O2 C1 C2 120.1(5) . .
O1 C1 C2 118.3(5) . .
C3 C2 C8 120.4(6) . .
C3 C2 C1 119.1(6) . .
C8 C2 C1 120.4(5) . .
C2 C3 C4 118.8(6) . .
C2 C3 H3 120.6 . .
C4 C3 H3 120.6 . .
C6 C4 C3 121.4(6) . .
C6 C4 C5 121.0(6) . .
C3 C4 C5 117.6(6) . .
O3 C5 O4 122.6(6) . .
O3 C5 C4 119.0(6) . .
O4 C5 C4 118.4(6) . .
C4 C6 C7 119.2(6) . .
C4 C6 H6 120.4 . .
C7 C6 H6 120.4 . .
O5 C7 C6 116.4(5) . .
O5 C7 C8 123.5(5) . .
C6 C7 C8 120.2(6) . .
C7 C8 C2 119.9(6) . .
C7 C8 H8 120.0 . .
C2 C8 H8 120.0 . .
O5 C9 C10 108.1(6) . .
O5 C9 H9A 110.1 . .
C10 C9 H9A 110.1 . .
O5 C9 H9B 110.1 . .
C10 C9 H9B 110.1 . .
H9A C9 H9B 108.4 . .
C11 C10 C12 119.5(8) . .
C11 C10 C9 120.8(7) . .
C12 C10 C9 119.6(7) . .
N2 C13 N1 113.7(7) . .
N2 C13 H13 123.2 . .
N1 C13 H13 123.2 . .
N3 C14 N1 110.4(6) . .
N3 C14 H14 124.8 . .
N1 C14 H14 124.8 . .
N3 C15 C16 112.2(6) . .
N3 C15 H15A 109.2 . .
C16 C15 H15A 109.2 . .
N3 C15 H15B 109.2 . .
C16 C15 H15B 109.2 . .
H15A C15 H15B 107.9 . .
C29 C16 C17 118.8(7) . .
C29 C16 C15 122.0(7) . .
C17 C16 C15 119.2(7) . .
C30 C17 C16 120.0(7) . .
C30 C17 H17 120.0 . .
C16 C17 H17 120.0 . .
N4 C18 N6 113.3(7) . .
N4 C18 H18 123.4 . .
N6 C18 H18 123.4 . .
N5 C19 N4 113.6(7) . .
N5 C19 H19 123.2 . .
N4 C19 H19 123.2 . .
N6 C20 C21 113.3(6) . .
N6 C20 H20A 108.9 . .
C21 C20 H20A 108.9 . .
N6 C20 H20B 108.9 . .
C21 C20 H20B 108.9 . .
H20A C20 H20B 107.7 . .
C26 C21 C22 120.3(8) . .
C26 C21 C20 121.7(8) . .
C22 C21 C20 118.0(8) . .
C23 C22 C21 119.5(8) . .
C23 C22 H22 120.2 . .
C21 C22 H22 120.2 . .
C22 C23 C24 121.5(8) . .
C22 C23 H23 119.3 . .
C24 C23 H23 119.3 . .
C25 C24 C23 118.0(7) . .
C25 C24 C27 122.1(7) . .
C23 C24 C27 119.8(7) . .
C26 C25 C24 119.7(8) . .
C26 C25 H25 120.1 . .
C24 C25 H25 120.1 . .
C21 C26 C25 121.0(8) . .
C21 C26 H26 119.5 . .
C25 C26 H26 119.5 . .
C28 C27 C30 118.6(7) . .
C28 C27 C24 119.7(7) . .
C30 C27 C24 121.6(7) . .
C27 C28 C29 120.4(7) . .
C27 C28 H28 119.8 . .
C29 C28 H28 119.8 . .
C16 C29 C28 121.1(7) . .
C16 C29 H29 119.4 . .
C28 C29 H29 119.4 . .
C17 C30 C27 121.0(7) . .
C17 C30 H30 119.5 . .
C27 C30 H30 119.5 . .
C14 N1 C13 102.7(6) . .
C14 N1 Zn1 124.6(5) . 2_775
C13 N1 Zn1 131.8(5) . 2_775
C13 N2 N3 102.5(6) . .
C14 N3 N2 110.7(6) . .
C14 N3 C15 127.9(6) . .
N2 N3 C15 121.4(6) . .
C18 N4 C19 102.4(7) . .
C18 N4 Zn1 130.1(5) . .
C19 N4 Zn1 127.5(5) . .
C19 N5 N6 101.6(6) . .
C18 N6 N5 108.9(7) . .
C18 N6 C20 132.6(7) . .
N5 N6 C20 118.4(6) . .
C1 O1 Zn1 107.5(4) . .
C5 O4 Zn1 107.3(4) . 1_455
C7 O5 C9 116.5(5) . .
O4 Zn1 O1 96.83(18) 1_655 .
O4 Zn1 N4 115.4(2) 1_655 .
O1 Zn1 N4 114.1(2) . .
O4 Zn1 N1 104.8(2) 1_655 2_775
O1 Zn1 N1 105.1(2) . 2_775
N4 Zn1 N1 118.0(2) . 2_775
C10 C11 C12 119.7(9) . 2
C10 C11 H11A 120.1 . .
C12 C11 H11A 120.1 2 .
C10 C12 C11 120.8(9) . 2
C10 C12 H12A 119.6 . .
C11 C12 H12A 119.6 2 .

loop_
_geom_bond_atom_site_label_1
_geom_bond_atom_site_label_2
_geom_bond_distance
_geom_bond_site_symmetry_2
C1 O2 1.246(7) .
C1 O1 1.268(7) .
C1 C2 1.500(9) .
C2 C3 1.390(8) .
C2 C8 1.385(9) .
C3 C4 1.385(8) .
C3 H3 0.9500 .
C4 C6 1.376(9) .
C4 C5 1.512(8) .
C5 O3 1.237(8) .
C5 O4 1.273(8) .
C6 C7 1.392(8) .
C6 H6 0.9500 .
C7 O5 1.375(7) .
C7 C8 1.381(9) .
C8 H8 0.9500 .
C9 O5 1.436(8) .
C9 C10 1.520(9) .
C9 H9A 0.9900 .
C9 H9B 0.9900 .
C10 C11 1.353(10) .
C10 C12 1.362(10) .
C13 N2 1.314(10) .
C13 N1 1.376(9) .
C13 H13 0.9500 .
C14 N3 1.317(8) .
C14 N1 1.310(8) .
C14 H14 0.9500 .
C15 N3 1.477(9) .
C15 C16 1.496(10) .
C15 H15A 0.9900 .
C15 H15B 0.9900 .
C16 C29 1.364(10) .
C16 C17 1.403(10) .
C17 C30 1.393(10) .
C17 H17 0.9500 .
C18 N4 1.289(10) .
C18 N6 1.304(10) .
C18 H18 0.9500 .
C19 N5 1.343(11) .
C19 N4 1.358(10) .
C19 H19 0.9500 .
C20 N6 1.467(10) .
C20 C21 1.513(11) .
C20 H20A 0.9900 .
C20 H20B 0.9900 .
C21 C26 1.376(12) .
C21 C22 1.375(11) .
C22 C23 1.368(11) .
C22 H22 0.9500 .
C23 C24 1.414(11) .
C23 H23 0.9500 .
C24 C25 1.392(11) .
C24 C27 1.485(10) .
C25 C26 1.386(11) .
C25 H25 0.9500 .
C26 H26 0.9500 .
C27 C28 1.386(10) .
C27 C30 1.382(10) .
C28 C29 1.399(10) .
C28 H28 0.9500 .
C29 H29 0.9500 .
C30 H30 0.9500 .
N1 Zn1 2.020(6) 2_775
N2 N3 1.348(9) .
N4 Zn1 2.017(6) .
N5 N6 1.366(9) .
O1 Zn1 1.986(4) .
O4 Zn1 1.990(4) 1_455
Zn1 O4 1.990(4) 1_655
Zn1 N1 2.020(6) 2_775
C11 C12 1.422(11) 2
C11 H11A 0.9500 .
C12 C11 1.422(11) 2
C12 H12A 0.9500 .

loop_
_geom_torsion_atom_site_label_1
_geom_torsion_atom_site_label_2
_geom_torsion_atom_site_label_3
_geom_torsion_atom_site_label_4
_geom_torsion
_geom_torsion_site_symmetry_4
O2 C1 C2 C3 -9.2(9) .
O1 C1 C2 C3 170.1(6) .
O2 C1 C2 C8 168.5(6) .
O1 C1 C2 C8 -12.2(9) .
C8 C2 C3 C4 2.3(9) .
C1 C2 C3 C4 -180.0(5) .
C2 C3 C4 C6 -0.8(9) .
C2 C3 C4 C5 -179.8(6) .
C6 C4 C5 O3 -173.9(6) .
C3 C4 C5 O3 5.1(9) .
C6 C4 C5 O4 4.7(9) .
C3 C4 C5 O4 -176.3(6) .
C3 C4 C6 C7 -1.5(10) .
C5 C4 C6 C7 177.5(6) .
C4 C6 C7 O5 -176.9(6) .
C4 C6 C7 C8 2.2(10) .
O5 C7 C8 C2 178.4(6) .
C6 C7 C8 C2 -0.7(10) .
C3 C2 C8 C7 -1.6(10) .
C1 C2 C8 C7 -179.3(6) .
O5 C9 C10 C11 51.0(11) .
O5 C9 C10 C12 -133.0(9) .
N3 C15 C16 C29 61.4(9) .
N3 C15 C16 C17 -116.3(8) .
C29 C16 C17 C30 -1.8(11) .
C15 C16 C17 C30 176.0(6) .
N6 C20 C21 C26 61.3(11) .
N6 C20 C21 C22 -120.8(9) .
C26 C21 C22 C23 2.9(13) .
C20 C21 C22 C23 -175.0(7) .
C21 C22 C23 C24 -0.6(13) .
C22 C23 C24 C25 -1.2(12) .
C22 C23 C24 C27 -179.5(7) .
C23 C24 C25 C26 0.7(12) .
C27 C24 C25 C26 179.0(7) .
C22 C21 C26 C25 -3.4(13) .
C20 C21 C26 C25 174.5(7) .
C24 C25 C26 C21 1.5(12) .
C25 C24 C27 C28 -136.7(8) .
C23 C24 C27 C28 41.6(11) .
C25 C24 C27 C30 40.9(11) .
C23 C24 C27 C30 -140.9(8) .
C30 C27 C28 C29 -1.1(11) .
C24 C27 C28 C29 176.5(7) .
C17 C16 C29 C28 -0.7(11) .
C15 C16 C29 C28 -178.5(7) .
C27 C28 C29 C16 2.2(11) .
C16 C17 C30 C27 2.9(11) .
C28 C27 C30 C17 -1.4(11) .
C24 C27 C30 C17 -179.0(7) .
N3 C14 N1 C13 -1.5(8) .
N3 C14 N1 Zn1 -171.8(4) 2_775
N2 C13 N1 C14 1.6(9) .
N2 C13 N1 Zn1 170.8(5) 2_775
N1 C13 N2 N3 -1.0(9) .
N1 C14 N3 N2 1.0(8) .
N1 C14 N3 C15 -178.8(6) .
C13 N2 N3 C14 0.0(8) .
C13 N2 N3 C15 179.9(7) .
C16 C15 N3 C14 93.0(8) .
C16 C15 N3 N2 -86.8(8) .
N6 C18 N4 C19 2.3(10) .
N6 C18 N4 Zn1 -175.9(5) .
N5 C19 N4 C18 0.3(10) .
N5 C19 N4 Zn1 178.5(6) .
N4 C19 N5 N6 -2.5(10) .
N4 C18 N6 N5 -4.0(11) .
N4 C18 N6 C20 178.1(8) .
C19 N5 N6 C18 3.8(10) .
C19 N5 N6 C20 -178.0(7) .
C21 C20 N6 C18 54.0(13) .
C21 C20 N6 N5 -123.7(8) .
O2 C1 O1 Zn1 -5.4(8) .
C2 C1 O1 Zn1 175.3(4) .
O3 C5 O4 Zn1 5.7(8) 1_455
C4 C5 O4 Zn1 -172.8(4) 1_455
C6 C7 O5 C9 170.5(6) .
C8 C7 O5 C9 -8.6(9) .
C10 C9 O5 C7 -169.1(6) .
C1 O1 Zn1 O4 -177.4(4) 1_655
C1 O1 Zn1 N4 60.8(5) .
C1 O1 Zn1 N1 -70.1(4) 2_775
C18 N4 Zn1 O4 20.4(8) 1_655
C19 N4 Zn1 O4 -157.3(6) 1_655
C18 N4 Zn1 O1 131.4(7) .
C19 N4 Zn1 O1 -46.4(7) .
C18 N4 Zn1 N1 -104.5(8) 2_775
C19 N4 Zn1 N1 77.8(7) 2_775
C12 C10 C11 C12 0(2) 2
C9 C10 C11 C12 176.1(10) 2
C11 C10 C12 C11 0(2) 2
C9 C10 C12 C11 -176.1(10) 2
